data_7103857
loop_
_publ_author_name
'Masami Sakamoto'
'Tsutomu Fujita'
'Takashi Mino'
'Tomoko Ohtake'
'Ayako Saitoh'
'Masaki Shigekura'

_publ_section_title
;
Diastereoselective Photocycloaddition of Axially
Chiral Monothiosuccinimides to 1,1-Diphenylethylene
;
_journal_name_full 'Chemical communications (Cambridge, England)'
_journal_paper_doi 10.1039/b304435a
_journal_year 2003
_chemical_compound_source 'Local laboratory'
_chemical_formula_moiety 'C29 H32 N O S '
_chemical_formula_sum 'C29 H32 N O S'
_chemical_formula_weight 442.645
_chemical_name_common
;5-(2,5-Dimethyl-phenyl)-3,3-diphenyl-1-thia-5-aza-
spiro(3.4)octan-6-one
;
_chemical_name_systematic
;
?
;
_space_group_IT_number 14
_symmetry_cell_setting monoclinic
_symmetry_space_group_name_Hall '-P 2ybc'
_symmetry_space_group_name_H-M 'P 1 21/c 1'
_atom_sites_solution_hydrogens mixed
_atom_sites_solution_primary direct
_atom_sites_solution_secondary difmap
_audit_creation_method maXus
_cell_angle_alpha 90.00
_cell_angle_beta 107.60(9)
_cell_angle_gamma 90.00
_cell_formula_units_Z 4
_cell_length_a 9.851(3)
_cell_length_b 9.336(2)
_cell_length_c 27.569(9)
_cell_measurement_reflns_used 21
_cell_measurement_temperature 298
_cell_volume 2417.1(12)
_computing_cell_refinement 'MXC(MAC Science)'
_computing_data_collection 'MXC(MAC Science)'
_computing_data_reduction 'maXus (Mackay et al., 1999)'
_computing_molecular_graphics 'Ortep (Johnson, 1976)'
_computing_publication_material 'maXus(Mackay et al., 1999)'
_computing_structure_refinement 'maXus(Mackay et al., 1999)'
_computing_structure_solution 'SIR92 (Altomare et al., 1994)'
_diffrn_measurement_device 'Mac Science MXC18'
_diffrn_measurement_method '\q \w scans'
_diffrn_orient_matrix_type X=UH
_diffrn_orient_matrix_UB_11 0.01666
_diffrn_orient_matrix_UB_12 0.03115
_diffrn_orient_matrix_UB_13 -0.08379
_diffrn_orient_matrix_UB_21 0.00251
_diffrn_orient_matrix_UB_22 0.09997
_diffrn_orient_matrix_UB_23 0.03623
_diffrn_orient_matrix_UB_31 0.03412
_diffrn_orient_matrix_UB_32 -0.02249
_diffrn_orient_matrix_UB_33 0.04478
_diffrn_radiation_source 'fine-focus sealed tube'
_diffrn_radiation_type ' CuK\a'
_diffrn_radiation_wavelength_id all
_diffrn_reflns_av_R_equivalents 0.016
_diffrn_reflns_limit_h_max 11
_diffrn_reflns_limit_h_min -12
_diffrn_reflns_limit_k_max 0
_diffrn_reflns_limit_k_min -11
_diffrn_reflns_limit_l_max 11
_diffrn_reflns_limit_l_min -33
_diffrn_reflns_number 4989
_diffrn_reflns_theta_full 70.05
_diffrn_reflns_theta_max 70.05
_diffrn_reflns_theta_min 1.68
_exptl_absorpt_coefficient_mu 1.34
_exptl_absorpt_correction_type none
_exptl_crystal_colour Colourless
_exptl_crystal_density_diffrn 1.216
_exptl_crystal_density_method 'not measured'
_exptl_crystal_description Cube
_exptl_crystal_F_000 948
_exptl_crystal_size_max 0.40
_exptl_crystal_size_mid 0.30
_exptl_crystal_size_min 0.30
_refine_diff_density_max 0.94
_refine_diff_density_min -0.55
_refine_diff_density_rms 0.08
_refine_ls_extinction_method none
_refine_ls_goodness_of_fit_all 1.521
_refine_ls_goodness_of_fit_gt 1.166
_refine_ls_goodness_of_fit_ref 1.166
_refine_ls_hydrogen_treatment refxyz
_refine_ls_matrix_type full
_refine_ls_number_constraints 8
_refine_ls_number_parameters 357
_refine_ls_number_reflns 3506
_refine_ls_number_restraints 0
_refine_ls_R_factor_all 0.084
_refine_ls_R_factor_gt 0.068
_refine_ls_shift/su_max 0.422
_refine_ls_shift/su_mean 0.013
_refine_ls_structure_factor_coef F^2^
_refine_ls_weighting_details ' w = 1 / ( s^2^(Fo^2^) + 0.10000 * Fo^2^)'
_refine_ls_weighting_scheme sigma
_refine_ls_wR_factor_all 0.186
_refine_ls_wR_factor_gt 0.184
_refine_ls_wR_factor_ref 0.184
_reflns_d_resolution_high 0.64
_reflns_d_resolution_low 2.56
_reflns_limit_h_max 12
_reflns_limit_h_min 0
_reflns_limit_k_max 11
_reflns_limit_k_min 0
_reflns_limit_l_max 32
_reflns_limit_l_min -33
_reflns_number_gt 3506
_reflns_number_total 4864
_reflns_threshold_expression 'I> 3.00 sigma(I)'
_cod_data_source_file b304435a.txt
_cod_data_source_block compound_2
_cod_depositor_comments
;
The following automatic conversions were performed:
'_symmetry_cell_setting' value 'Monoclinic' changed to 'monoclinic'
according to '/home/saulius/struct/CIF-dictionaries/cif_core.dic'
dictionary named 'cif_core.dic' version 2.4.1 from 2010-06-29.

Automatic conversion script
Id: cif_fix_enum 1527 2010-12-29 10:47:43Z saulius 

The following automatic conversions were performed:

'_atom_site_adp_type' tag value 'Uij' was replaced with 'Uani' value
32 times.

Automatic conversion script
Id: cif_fix_values 1646 2011-03-28 12:23:43Z adriana 

The following automatic conversions were performed:

'_atom_sites_solution_hydrogens' value 'geom, diff' was changed to
'mixed'.

Automatic conversion script
Id: cif_fix_values 6452 2018-10-05 10:23:21Z andrius 
;
_cod_original_sg_symbol_H-M 'P 21/c        '
_cod_original_formula_sum 'C29 H32 N O S '
_cod_database_code 7103857

loop_
_symmetry_equiv_pos_as_xyz
+X,+Y,+Z
-X,-Y,-Z
'-X,+Y+ 1/2,-Z+ 1/2'
'+X,-Y+ 1/2,+Z+ 1/2'

loop_
_atom_site_label
_atom_site_fract_x
_atom_site_fract_y
_atom_site_fract_z
_atom_site_U_iso_or_equiv
_atom_site_occupancy
_atom_site_adp_type
S1 0.36492(8) 0.16074(9) 0.17676(3) 0.0622(4) 1.00 Uani
N2 0.3558(2) 0.0099(2) 0.08972(8) 0.0481(11) 1.00 Uani
O3 0.2930(3) -0.0205(3) 0.00326(9) 0.0737(14) 1.00 Uani
C4 0.6318(3) -0.1629(3) 0.11354(11) 0.0535(14) 1.00 Uani
C5 0.3612(3) 0.0411(3) 0.04187(11) 0.0563(15) 1.00 Uani
C6 0.4505(3) 0.1018(3) 0.12922(10) 0.0490(13) 1.00 Uani
C7 0.6187(3) -0.1240(3) 0.16049(11) 0.0486(12) 1.00 Uani
C8 0.7056(3) 0.1186(3) 0.19255(11) 0.0543(14) 1.00 Uani
C9 0.5722(3) 0.0234(3) 0.17232(10) 0.0483(13) 1.00 Uani
C10 0.4636(4) 0.1615(4) 0.04505(13) 0.0651(18) 1.00 Uani
C11 0.4876(4) 0.2230(3) 0.09779(13) 0.0624(16) 1.00 Uani
C12 0.1085(3) -0.0377(4) 0.08480(12) 0.0582(15) 1.00 Uani
C13 0.2494(3) -0.0857(3) 0.09755(11) 0.0499(13) 1.00 Uani
C14 0.6522(4) -0.2261(4) 0.19905(13) 0.0640(17) 1.00 Uani
C15 0.2856(3) -0.2233(3) 0.11618(12) 0.0552(14) 1.00 Uani
C16 0.0640(4) 0.1071(4) 0.06310(15) 0.0703(18) 1.00 Uani
C17 0.0083(3) -0.1329(4) 0.09282(15) 0.0697(18) 1.00 Uani
C18 0.6714(4) -0.3012(4) 0.10499(15) 0.0670(17) 1.00 Uani
C19 0.4819(3) 0.0179(4) 0.20970(12) 0.0578(15) 1.00 Uani
C20 0.7008(4) -0.4019(4) 0.14378(18) 0.079(2) 1.00 Uani
C21 0.1853(3) -0.3153(4) 0.12462(12) 0.0602(15) 1.00 Uani
C22 0.0456(4) -0.2675(4) 0.11288(15) 0.0704(19) 1.00 Uani
C23 0.6926(4) -0.3626(4) 0.19049(18) 0.078(2) 1.00 Uani
C24 0.7198(4) 0.2171(4) 0.23098(13) 0.0663(17) 1.00 Uani
C25 0.8392(5) 0.3009(4) 0.24931(16) 0.077(2) 1.00 Uani
C26 0.2255(5) -0.4646(4) 0.14568(18) 0.083(2) 1.00 Uani
C27 0.8172(4) 0.1086(5) 0.17178(17) 0.082(2) 1.00 Uani
C28 0.0413(6) -0.4534(5) -0.00895(18) 0.096(3) 1.00 Uani
C29 0.9392(5) 0.1932(6) 0.1900(2) 0.104(3) 1.00 Uani
C30 0.9496(5) 0.2894(5) 0.2287(2) 0.091(2) 1.00 Uani
C31 0.1950(7) -0.5195(10) 0.0040(3) 0.157(5) 1.00 Uani
C32 0.2716(15) -0.3995(12) -0.0173(6) 0.249(11) 1.00 Uani
H15 0.394(4) -0.251(4) 0.1235(14) 0.070(10) 1.00 Uiso
H18 0.678(5) -0.323(5) 0.0700(18) 0.088(13) 1.00 Uiso
H17 -0.091(4) -0.090(4) 0.0832(14) 0.070(10) 1.00 Uiso
H14 0.651(4) -0.198(4) 0.2325(16) 0.070(10) 1.00 Uiso
H19A 0.533(3) 0.035(3) 0.2485(13) 0.053(8) 1.00 Uiso
H19B 0.431(4) -0.072(4) 0.2080(14) 0.070(11) 1.00 Uiso
H22 -0.032(5) -0.332(4) 0.1210(17) 0.086(12) 1.00 Uiso
H26A 0.331(6) -0.474(6) 0.153(2) 0.111(17) 1.00 Uiso
H10A 0.550(6) 0.104(6) 0.041(2) 0.121(18) 1.00 Uiso
H20 0.736(5) -0.503(5) 0.1388(17) 0.087(13) 1.00 Uiso
H4 0.621(4) -0.079(4) 0.0861(14) 0.066(10) 1.00 Uiso
H11A 0.416(5) 0.320(5) 0.0979(18) 0.095(14) 1.00 Uiso
H11B 0.587(4) 0.264(4) 0.1142(15) 0.076(11) 1.00 Uiso
H10B 0.407(5) 0.233(5) 0.0187(18) 0.097(14) 1.00 Uiso
H23 0.715(4) -0.430(5) 0.2183(16) 0.084(12) 1.00 Uiso
H26B 0.165(6) -0.535(6) 0.119(2) 0.112(17) 1.00 Uiso
H16A -0.037(4) 0.119(4) 0.0571(14) 0.072725 1.00 Uiso
H16B 0.086(4) 0.117(4) 0.0316(14) 0.072725 1.00 Uiso
H16C 0.115(4) 0.179(4) 0.0866(14) 0.072725 1.00 Uiso
H30 1.033(4) 0.347(4) 0.2413(14) 0.089639 1.00 Uiso
H29 1.016(4) 0.186(4) 0.1753(14) 0.105980 1.00 Uiso
H26C 0.265(16) -0.489(14) 0.227(6) 0.37(8) 1.00 Uiso
H27 0.811(4) 0.043(4) 0.1445(14) 0.084943 1.00 Uiso
H24 0.645(4) 0.229(4) 0.2461(14) 0.067997 1.00 Uiso
H25 0.846(4) 0.368(4) 0.2765(14) 0.076854 1.00 Uiso

loop_
_atom_site_aniso_label
_atom_site_aniso_U_11
_atom_site_aniso_U_22
_atom_site_aniso_U_33
_atom_site_aniso_U_12
_atom_site_aniso_U_13
_atom_site_aniso_U_23
S1 0.0570(5) 0.0676(5) 0.0576(5) 0.0111(3) 0.0215(3) -.0097(4)
N2 0.0440(11) 0.0500(12) 0.0458(12) 0.0036(9) 0.0134(9) -.0003(9)
O3 0.0639(13) 0.0981(18) 0.0525(12) 0.0039(12) 0.0151(11) -.0133(12)
C4 0.0442(14) 0.0546(15) 0.0572(16) 0.0081(11) 0.0177(12) 0.0015(13)
C5 0.0514(15) 0.0657(18) 0.0471(15) 0.0121(13) 0.0160(13) -.0003(13)
C6 0.0493(14) 0.0447(14) 0.0484(14) 0.0038(11) 0.0159(12) -.0008(11)
C7 0.0398(13) 0.0463(13) 0.0550(15) 0.0023(10) 0.0142(11) 0.0030(11)
C8 0.0494(15) 0.0532(15) 0.0536(15) 0.0004(12) 0.0113(12) 0.0026(12)
C9 0.0464(14) 0.0480(14) 0.0465(13) 0.0019(11) 0.0157(11) -.0001(11)
C10 0.0672(19) 0.066(2) 0.0580(17) 0.0058(16) 0.0269(15) 0.0100(15)
C11 0.0657(19) 0.0503(16) 0.0649(18) 0.0002(14) 0.0205(15) 0.0069(13)
C12 0.0454(15) 0.0640(19) 0.0594(17) 0.0068(13) 0.0146(13) -.0050(14)
C13 0.0438(13) 0.0515(14) 0.0496(14) 0.0029(11) 0.0134(11) -.0041(11)
C14 0.0624(18) 0.0602(18) 0.0641(19) 0.0090(14) 0.0224(15) 0.0155(15)
C15 0.0465(15) 0.0562(16) 0.0562(16) 0.0024(12) 0.0103(12) -.0045(13)
C16 0.0550(18) 0.068(2) 0.080(2) 0.0165(15) 0.0174(16) 0.0025(17)
C17 0.0453(16) 0.080(2) 0.079(2) 0.0021(15) 0.0214(15) -.0061(18)
C18 0.0551(17) 0.0633(19) 0.076(2) 0.0084(14) 0.0213(15) -.0090(16)
C19 0.0558(16) 0.0642(18) 0.0500(16) 0.0033(14) 0.0217(13) 0.0005(13)
C20 0.068(2) 0.0509(18) 0.111(3) 0.0078(15) 0.033(2) 0.0012(19)
C21 0.0571(16) 0.0565(17) 0.0593(17) -.0074(13) 0.0120(13) -.0031(14)
C22 0.0562(18) 0.073(2) 0.076(2) -.0108(16) 0.0222(16) -.0050(18)
C23 0.079(2) 0.057(2) 0.092(3) 0.0147(16) 0.032(2) 0.0218(19)
C24 0.069(2) 0.0565(18) 0.0644(19) -.0015(15) 0.0127(16) -.0048(15)
C25 0.081(2) 0.060(2) 0.075(2) -.0060(17) -.0002(19) -.0072(17)
C26 0.082(3) 0.063(2) 0.089(3) -.0072(19) 0.011(2) 0.0057(19)
C27 0.063(2) 0.083(2) 0.094(3) -.0193(18) 0.0333(19) -.023(2)
C28 0.112(4) 0.083(3) 0.088(3) 0.036(3) 0.043(2) 0.009(2)
C29 0.064(2) 0.107(3) 0.134(4) -.024(2) 0.037(2) -.020(3)
C30 0.067(2) 0.078(3) 0.109(3) -.0205(19) -.005(2) -.003(2)
C31 0.104(4) 0.224(8) 0.139(5) -.031(5) 0.064(4) -.085(6)
C32 0.283(13) 0.158(7) 0.304(14) -.094(9) 0.173(12) -.091(9)

loop_
_atom_type_symbol
_atom_type_description
_atom_type_scat_dispersion_real
_atom_type_scat_dispersion_imag
_atom_type_scat_source
'C ' 'C ' 0.0181 0.0091 'Waasmaier & Kirfel, 1995'
'H ' 'H ' 0.0000 0.0000 'Waasmaier & Kirfel, 1995'
'O ' 'O ' 0.0492 0.0322 'Waasmaier & Kirfel, 1995'
'N ' 'N ' 0.0311 0.0180 'Waasmaier & Kirfel, 1995'
'S ' 'S ' 0.3331 0.5567 'Waasmaier & Kirfel, 1995'

loop_
_diffrn_radiation_wavelength
1.54178

loop_
_geom_angle_atom_site_label_1
_geom_angle_atom_site_label_2
_geom_angle_atom_site_label_3
_geom_angle
_geom_angle_site_symmetry_1
_geom_angle_site_symmetry_2
_geom_angle_site_symmetry_3
_geom_angle_publ_flag
C5 N2 C6 112.8(4) . . . ?
C5 N2 C13 121.2(4) . . . ?
C6 N2 C13 125.1(3) . . . ?
C7 C4 C18 120.8(5) . . . ?
N2 C5 O3 124.8(5) . . . ?
N2 C5 C10 109.0(4) . . . ?
O3 C5 C10 126.2(5) . . . ?
N2 C6 C9 116.7(3) . . . ?
N2 C6 C11 102.5(4) . . . ?
C9 C6 C11 120.5(4) . . . ?
C4 C7 C9 123.9(4) . . . ?
C4 C7 C14 117.8(4) . . . ?
C9 C7 C14 118.3(4) . . . ?
C9 C8 C24 122.7(4) . . . ?
C9 C8 C27 120.4(4) . . . ?
C24 C8 C27 117.0(5) . . . ?
C6 C9 C7 117.8(4) . . . ?
C6 C9 C8 111.8(4) . . . ?
C6 C9 C19 93.3(3) . . . ?
C7 C9 C8 108.7(3) . . . ?
C7 C9 C19 112.6(4) . . . ?
C8 C9 C19 112.0(4) . . . ?
C5 C10 C11 104.4(4) . . . ?
C6 C11 C10 105.5(4) . . . ?
C13 C12 C16 122.7(5) . . . ?
C13 C12 C17 116.9(5) . . . ?
C16 C12 C17 120.4(4) . . . ?
N2 C13 C12 118.4(4) . . . ?
N2 C13 C15 120.7(4) . . . ?
C12 C13 C15 120.9(4) . . . ?
C7 C14 C23 121.1(5) . . . ?
C13 C15 C21 121.4(4) . . . ?
C12 C17 C22 122.0(5) . . . ?
C4 C18 C20 120.2(5) . . . ?
C18 C20 C23 119.2(5) . . . ?
C15 C21 C22 118.0(5) . . . ?
C15 C21 C26 121.3(5) . . . ?
C22 C21 C26 120.6(5) . . . ?
C17 C22 C21 120.8(5) . . . ?
C14 C23 C20 120.9(6) . . . ?
C8 C24 C25 122.7(6) . . . ?
C24 C25 C30 119.9(6) . . . ?
C8 C27 C29 121.1(6) . . . ?
C28 C28 C31 107.6(8) 2_555 . . ?
C27 C29 C30 120.1(7) . . . ?
C25 C30 C29 119.3(6) . . . ?
C28 C31 C32 100.0(13) . . . ?
C7 C4 H4 117.(3) . . . ?
C18 C4 H4 122.(3) . . . ?
C5 C10 H10A 99.(5) . . . ?
C5 C10 H10B 104.(4) . . . ?
C11 C10 H10A 114.(5) . . . ?
C11 C10 H10B 109.(4) . . . ?
H10A C10 H10B 123.(6) . . . ?
C6 C11 H11A 109.(4) . . . ?
C6 C11 H11B 113.(3) . . . ?
C10 C11 H11A 113.(4) . . . ?
C10 C11 H11B 115.(3) . . . ?
H11A C11 H11B 102.(5) . . . ?
C7 C14 H14 119.(4) . . . ?
C23 C14 H14 120.(4) . . . ?
C13 C15 H15 115.(3) . . . ?
C21 C15 H15 123.(3) . . . ?
C12 C16 H16A 109.6(5) . . . ?
C12 C16 H16B 109.4(5) . . . ?
C12 C16 H16C 109.3(5) . . . ?
H16A C16 H16B 109.5(6) . . . ?
H16A C16 H16C 109.5(5) . . . ?
H16B C16 H16C 109.5(6) . . . ?
C12 C17 H17 112.(3) . . . ?
C22 C17 H17 126.(3) . . . ?
C4 C18 H18 117.(4) . . . ?
C20 C18 H18 123.(4) . . . ?
C9 C19 H19A 119.(3) . . . ?
C9 C19 H19B 113.(4) . . . ?
H19A C19 H19B 105.(4) . . . ?
C18 C20 H20 121.(4) . . . ?
C23 C20 H20 119.(4) . . . ?
C17 C22 H22 119.(4) . . . ?
C21 C22 H22 120.(4) . . . ?
C14 C23 H23 118.(4) . . . ?
C20 C23 H23 121.(4) . . . ?
C8 C24 H24 119.8(5) . . . ?
C25 C24 H24 117.6(6) . . . ?
C24 C25 H25 120.2(7) . . . ?
C30 C25 H25 119.9(6) . . . ?
C21 C26 H26A 107.(5) . . . ?
C21 C26 H26B 106.(4) . . . ?
H26A C26 H26B 115.(7) . . . ?
C8 C27 H27 119.7(5) . . . ?
C29 C27 H27 119.2(6) . . . ?
C27 C29 H29 120.5(8) . . . ?
C30 C29 H29 119.4(7) . . . ?
C25 C30 H30 120.5(8) . . . ?
C29 C30 H30 120.2(9) . . . ?

loop_
_geom_bond_atom_site_label_1
_geom_bond_atom_site_label_2
_geom_bond_distance
_geom_bond_site_symmetry_1
_geom_bond_site_symmetry_2
_geom_bond_publ_flag
N2 C5 1.367(6) . . ?
N2 C6 1.476(6) . . ?
N2 C13 1.442(6) . . ?
O3 C5 1.218(6) . . ?
C4 C7 1.387(6) . . ?
C4 C18 1.389(7) . . ?
C5 C10 1.495(7) . . ?
C6 C9 1.589(6) . . ?
C6 C11 1.535(7) . . ?
C7 C9 1.517(6) . . ?
C7 C14 1.391(6) . . ?
C8 C9 1.545(6) . . ?
C8 C24 1.377(7) . . ?
C8 C27 1.387(7) . . ?
C9 C19 1.552(6) . . ?
C10 C11 1.514(8) . . ?
C12 C13 1.399(6) . . ?
C12 C16 1.490(8) . . ?
C12 C17 1.395(8) . . ?
C13 C15 1.389(7) . . ?
C14 C23 1.377(8) . . ?
C15 C21 1.381(7) . . ?
C17 C22 1.377(9) . . ?
C18 C20 1.387(9) . . ?
C20 C23 1.365(10) . . ?
C21 C22 1.389(8) . . ?
C21 C26 1.516(8) . . ?
C24 C25 1.376(8) . . ?
C25 C30 1.376(11) . . ?
C27 C29 1.399(9) . . ?
C28 C28 1.38(2) . 2_555 ?
C28 C31 1.573(13) . . ?
C29 C30 1.374(11) . . ?
C31 C32 1.56(2) . . ?
C4 H4 1.07(6) . . ?
C10 H10A 1.04(9) . . ?
C10 H10B 1.02(8) . . ?
C11 H11A 1.15(7) . . ?
C11 H11B 1.02(6) . . ?
C14 H14 0.96(6) . . ?
C15 H15 1.06(6) . . ?
C16 H16A 0.960(5) . . ?
C16 H16B 0.960(6) . . ?
C16 H16C 0.960(6) . . ?
C17 H17 1.02(6) . . ?
C18 H18 1.01(7) . . ?
C19 H19A 1.05(5) . . ?
C19 H19B 0.97(6) . . ?
C20 H20 1.03(7) . . ?
C22 H22 1.05(7) . . ?
C23 H23 0.96(7) . . ?
C24 H24 0.960(6) . . ?
C25 H25 0.960(6) . . ?
C26 H26A 1.00(9) . . ?
C26 H26B 1.04(9) . . ?
C27 H27 0.960(6) . . ?
C29 H29 0.960(7) . . ?
C30 H30 0.960(6) . . ?

loop_
_geom_contact_atom_site_label_1
_geom_contact_atom_site_label_2
_geom_contact_distance
_geom_contact_site_symmetry_1
_geom_contact_site_symmetry_2
_geom_contact_publ_flag
S1 H14 2.87(6) 1_555 3_655 ?
S1 H26A 3.47(8) 1_555 1_565 ?
S1 H23 3.33(7) 1_555 3_655 ?
S1 H26B 3.55(8) 1_555 1_565 ?
S1 H29 3.4361(12) 1_555 1_455 ?
O3 C10 3.344(7) 1_555 2_655 ?
O3 C16 3.532(7) 1_555 2_555 ?
O3 H17 2.80(6) 1_555 2_555 ?
O3 H10A 2.37(9) 1_555 2_655 ?
O3 H4 2.99(6) 1_555 2_655 ?
O3 H16A 2.730(4) 1_555 2_555 ?
C4 H17 3.16(6) 1_555 1_655 ?
C5 H10A 3.00(9) 1_555 2_655 ?
C7 H26C 3.2(2) 1_555 3_655 ?
C8 H26C 2.4(2) 1_555 3_655 ?
C9 H26C 2.7(2) 1_555 3_655 ?
C10 H18 3.41(7) 1_555 2_655 ?
C10 H10A 3.40(9) 1_555 2_655 ?
C10 H4 3.54(6) 1_555 2_655 ?
C11 H20 3.48(7) 1_555 1_565 ?
C12 H16B 3.284(5) 1_555 2_555 ?
C12 H29 3.576(5) 1_555 1_455 ?
C14 H19A 3.46(5) 1_555 3_645 ?
C14 H30 3.112(5) 1_555 3_745 ?
C14 H26C 2.9(2) 1_555 3_655 ?
C16 C28 3.580(9) 1_555 2_555 ?
C16 H16B 3.321(6) 1_555 2_555 ?
C16 H29 3.350(6) 1_555 1_455 ?
C17 H18 3.59(7) 1_555 1_455 ?
C17 H16B 3.274(6) 1_555 2_555 ?
C17 H27 3.189(5) 1_555 1_455 ?
C17 H25 3.453(6) 1_555 3_645 ?
C18 H17 3.25(6) 1_555 1_655 ?
C18 H22 2.83(7) 1_555 1_655 ?
C18 H10B 3.32(8) 1_555 2_655 ?
C19 H14 3.54(6) 1_555 3_655 ?
C19 H23 3.21(7) 1_555 3_655 ?
C19 H26C 2.6(2) 1_555 3_655 ?
C19 H24 3.354(5) 1_555 3_645 ?
C20 H22 2.96(7) 1_555 1_655 ?
C20 H11B 3.34(7) 1_555 1_545 ?
C21 H24 3.475(5) 1_555 3_645 ?
C21 H25 3.309(5) 1_555 3_645 ?
C22 H18 3.49(7) 1_555 1_455 ?
C22 H25 3.173(6) 1_555 3_645 ?
C23 H19A 3.31(5) 1_555 3_645 ?
C23 H30 3.404(7) 1_555 3_745 ?
C23 H25 3.475(6) 1_555 1_545 ?
C24 H19B 3.23(6) 1_555 3_655 ?
C24 H23 3.32(7) 1_555 1_565 ?
C25 H19B 3.43(6) 1_555 3_655 ?
C25 H20 3.43(7) 1_555 1_565 ?
C25 H23 2.81(7) 1_555 1_565 ?
C25 H26C 3.0(2) 1_555 3_655 ?
C26 H19A 3.16(6) 1_555 3_645 ?
C26 H11A 3.29(7) 1_555 1_545 ?
C26 H24 3.390(7) 1_555 3_645 ?
C27 H17 3.40(6) 1_555 1_655 ?
C27 H30 3.425(8) 1_555 3_745 ?
C27 H26C 3.3(2) 1_555 3_655 ?
C28 C31 2.386(12) 1_555 2_545 ?
C28 H26B 3.09(9) 1_555 2_545 ?
C28 H16A 3.388(7) 1_555 2_555 ?
C28 H16B 3.367(6) 1_555 2_555 ?
C28 H16C 3.396(7) 1_555 2_555 ?
C29 H20 3.51(7) 1_555 1_565 ?
C30 H20 3.34(7) 1_555 1_565 ?
C30 H23 3.45(7) 1_555 1_565 ?
C31 H18 3.07(8) 1_555 2_645 ?
C31 H11A 3.21(7) 1_555 1_545 ?
C31 H10B 3.06(8) 1_555 1_545 ?
C32 H18 3.08(7) 1_555 2_645 ?
C32 H10A 3.44(9) 1_555 2_655 ?
C32 H20 3.45(7) 1_555 2_645 ?
C32 H11B 3.60(6) 1_555 2_655 ?
C32 H10B 3.54(8) 1_555 2_655 ?
C32 H16A 3.45(2) 1_555 2_555 ?
H18 H17 3.09(9) 1_555 1_655 ?
H18 H22 2.78(10) 1_555 1_655 ?
H18 H10B 2.48(11) 1_555 2_655 ?
H17 H4 2.86(8) 1_555 1_455 ?
H17 H16B 3.19(6) 1_555 2_555 ?
H17 H29 3.54(6) 1_555 1_455 ?
H17 H27 2.51(6) 1_555 1_455 ?
H14 H19A 3.21(8) 1_555 3_645 ?
H14 H30 3.00(6) 1_555 3_745 ?
H14 H26C 2.3(2) 1_555 3_655 ?
H14 H24 3.21(6) 1_555 3_645 ?
H19A H26A 2.64(10) 1_555 3_655 ?
H19A H23 2.88(8) 1_555 3_655 ?
H19A H24 3.38(5) 1_555 3_645 ?
H19B H23 3.12(9) 1_555 3_655 ?
H19B H26C 3.1(2) 1_555 3_655 ?
H19B H24 2.49(6) 1_555 3_645 ?
H19B H25 2.94(6) 1_555 3_645 ?
H22 H20 2.95(10) 1_555 1_455 ?
H22 H25 3.42(7) 1_555 3_645 ?
H26A H11A 2.74(11) 1_555 1_545 ?
H26A H24 3.31(8) 1_555 3_645 ?
H10A H10A 2.9(2) 1_555 2_655 ?
H10A H4 3.40(10) 1_555 2_655 ?
H20 H11A 3.43(10) 1_555 1_545 ?
H20 H11B 2.60(9) 1_555 1_545 ?
H4 H10B 3.16(9) 1_555 2_655 ?
H11A H26B 3.02(10) 1_555 1_565 ?
H23 H30 3.52(7) 1_555 3_745 ?
H23 H29 3.48(6) 1_555 3_745 ?
H23 H24 3.40(7) 1_555 1_545 ?
H23 H25 2.56(7) 1_555 1_545 ?
H26B H16C 2.81(8) 1_555 1_545 ?
H26B H29 3.58(8) 1_555 1_445 ?
H16A H16B 3.2170 1_555 2_555 ?
H16A H29 3.2018 1_555 1_455 ?
H16A H27 3.2784 1_555 1_455 ?
H16B H16B 2.9776 1_555 2_555 ?
H16C H29 2.8923 1_555 1_455 ?
H30 H26C 2.9(2) 1_555 1_665 ?
H30 H27 3.5605 1_555 3_755 ?
H29 H25 3.3706 1_555 3_745 ?
H26C H25 3.5(2) 1_555 3_645 ?
S1 H14 2.87(6) 1_555 3_655 ?
S1 H26A 3.47(8) 1_555 1_565 ?
S1 H23 3.33(7) 1_555 3_655 ?
S1 H26B 3.55(8) 1_555 1_565 ?
S1 H29 3.4361(12) 1_555 1_455 ?
O3 C10 3.344(7) 1_555 2_655 ?
O3 C16 3.532(7) 1_555 2_555 ?
O3 H17 2.80(6) 1_555 2_555 ?
O3 H10A 2.37(9) 1_555 2_655 ?
O3 H4 2.99(6) 1_555 2_655 ?
O3 H16A 2.730(4) 1_555 2_555 ?
C4 H17 3.16(6) 1_555 1_655 ?
C5 H10A 3.00(9) 1_555 2_655 ?
C7 H26C 3.2(2) 1_555 3_655 ?
C8 H26C 2.4(2) 1_555 3_655 ?
C9 H26C 2.7(2) 1_555 3_655 ?
C10 H18 3.41(7) 1_555 2_655 ?
C10 H10A 3.40(9) 1_555 2_655 ?
C10 H4 3.54(6) 1_555 2_655 ?
C11 H20 3.48(7) 1_555 1_565 ?
C12 H16B 3.284(5) 1_555 2_555 ?
C12 H29 3.576(5) 1_555 1_455 ?
C14 H19A 3.46(5) 1_555 3_645 ?
C14 H30 3.112(5) 1_555 3_745 ?
C14 H26C 2.9(2) 1_555 3_655 ?
C16 C28 3.580(9) 1_555 2_555 ?
C16 H16B 3.321(6) 1_555 2_555 ?
C16 H29 3.350(6) 1_555 1_455 ?
C17 H18 3.59(7) 1_555 1_455 ?
C17 H16B 3.274(6) 1_555 2_555 ?
C17 H27 3.189(5) 1_555 1_455 ?
C17 H25 3.453(6) 1_555 3_645 ?
C18 H17 3.25(6) 1_555 1_655 ?
C18 H22 2.83(7) 1_555 1_655 ?
C18 H10B 3.32(8) 1_555 2_655 ?
C19 H14 3.54(6) 1_555 3_655 ?
C19 H23 3.21(7) 1_555 3_655 ?
C19 H26C 2.6(2) 1_555 3_655 ?
C19 H24 3.354(5) 1_555 3_645 ?
C20 H22 2.96(7) 1_555 1_655 ?
C20 H11B 3.34(7) 1_555 1_545 ?
C21 H24 3.475(5) 1_555 3_645 ?
C21 H25 3.309(5) 1_555 3_645 ?
C22 H18 3.49(7) 1_555 1_455 ?
C22 H25 3.173(6) 1_555 3_645 ?
C23 H19A 3.31(5) 1_555 3_645 ?
C23 H30 3.404(7) 1_555 3_745 ?
C23 H25 3.475(6) 1_555 1_545 ?
C24 H19B 3.23(6) 1_555 3_655 ?
C24 H23 3.32(7) 1_555 1_565 ?
C25 H19B 3.43(6) 1_555 3_655 ?
C25 H20 3.43(7) 1_555 1_565 ?
C25 H23 2.81(7) 1_555 1_565 ?
C25 H26C 3.0(2) 1_555 3_655 ?
C26 H19A 3.16(6) 1_555 3_645 ?
C26 H11A 3.29(7) 1_555 1_545 ?
C26 H24 3.390(7) 1_555 3_645 ?
C27 H17 3.40(6) 1_555 1_655 ?
C27 H30 3.425(8) 1_555 3_745 ?
C27 H26C 3.3(2) 1_555 3_655 ?
C28 C31 2.386(12) 1_555 2_545 ?
C28 H26B 3.09(9) 1_555 2_545 ?
C28 H16A 3.388(7) 1_555 2_555 ?
C28 H16B 3.367(6) 1_555 2_555 ?
C28 H16C 3.396(7) 1_555 2_555 ?
C29 H20 3.51(7) 1_555 1_565 ?
C30 H20 3.34(7) 1_555 1_565 ?
C30 H23 3.45(7) 1_555 1_565 ?
C31 H18 3.07(8) 1_555 2_645 ?
C31 H11A 3.21(7) 1_555 1_545 ?
C31 H10B 3.06(8) 1_555 1_545 ?
C32 H18 3.08(7) 1_555 2_645 ?
C32 H10A 3.44(9) 1_555 2_655 ?
C32 H20 3.45(7) 1_555 2_645 ?
C32 H11B 3.60(6) 1_555 2_655 ?
C32 H10B 3.54(8) 1_555 2_655 ?
C32 H16A 3.45(2) 1_555 2_555 ?
H18 H17 3.09(9) 1_555 1_655 ?
H18 H22 2.78(10) 1_555 1_655 ?
H18 H10B 2.48(11) 1_555 2_655 ?
H17 H4 2.86(8) 1_555 1_455 ?
H17 H16B 3.19(6) 1_555 2_555 ?
H17 H29 3.54(6) 1_555 1_455 ?
H17 H27 2.51(6) 1_555 1_455 ?
H14 H19A 3.21(8) 1_555 3_645 ?
H14 H30 3.00(6) 1_555 3_745 ?
H14 H26C 2.3(2) 1_555 3_655 ?
H14 H24 3.21(6) 1_555 3_645 ?
H19A H26A 2.64(10) 1_555 3_655 ?
H19A H23 2.88(8) 1_555 3_655 ?
H19A H24 3.38(5) 1_555 3_645 ?
H19B H23 3.12(9) 1_555 3_655 ?
H19B H26C 3.1(2) 1_555 3_655 ?
H19B H24 2.49(6) 1_555 3_645 ?
H19B H25 2.94(6) 1_555 3_645 ?
H22 H20 2.95(10) 1_555 1_455 ?
H22 H25 3.42(7) 1_555 3_645 ?
H26A H11A 2.74(11) 1_555 1_545 ?
H26A H24 3.31(8) 1_555 3_645 ?
H10A H10A 2.9(2) 1_555 2_655 ?
H10A H4 3.40(10) 1_555 2_655 ?
H20 H11A 3.43(10) 1_555 1_545 ?
H20 H11B 2.60(9) 1_555 1_545 ?
H4 H10B 3.16(9) 1_555 2_655 ?
H11A H26B 3.02(10) 1_555 1_565 ?
H23 H30 3.52(7) 1_555 3_745 ?
H23 H29 3.48(6) 1_555 3_745 ?
H23 H24 3.40(7) 1_555 1_545 ?
H23 H25 2.56(7) 1_555 1_545 ?
H26B H16C 2.81(8) 1_555 1_545 ?
H26B H29 3.58(8) 1_555 1_445 ?
H16A H16B 3.2170 1_555 2_555 ?
H16A H29 3.2018 1_555 1_455 ?
H16A H27 3.2784 1_555 1_455 ?
H16B H16B 2.9776 1_555 2_555 ?
H16C H29 2.8923 1_555 1_455 ?
H30 H26C 2.9(2) 1_555 1_665 ?
H30 H27 3.5605 1_555 3_755 ?
H29 H25 3.3706 1_555 3_745 ?
H26C H25 3.5(2) 1_555 3_645 ?

loop_
_geom_torsion_atom_site_label_1
_geom_torsion_atom_site_label_2
_geom_torsion_atom_site_label_3
_geom_torsion_atom_site_label_4
_geom_torsion
_geom_torsion_site_symmetry_1
_geom_torsion_site_symmetry_2
_geom_torsion_site_symmetry_3
_geom_torsion_site_symmetry_4
_geom_torsion_publ_flag
C6 N2 C5 O3 179.8(4) . . . . ?
C5 N2 C6 C9 -119.5(3) . . . . ?
C6 N2 C5 C10 -0.1(2) . . . . ?
C5 N2 C6 C11 14.5(2) . . . . ?
C13 N2 C5 O3 -10.3(3) . . . . ?
C13 N2 C5 C10 169.9(4) . . . . ?
C5 N2 C13 C12 -72.1(3) . . . . ?
C5 N2 C13 C15 106.5(4) . . . . ?
C13 N2 C6 C9 71.0(3) . . . . ?
C13 N2 C6 C11 -155.1(3) . . . . ?
C6 N2 C13 C12 96.6(3) . . . . ?
C6 N2 C13 C15 -84.8(3) . . . . ?
C18 C4 C7 C9 -178.3(5) . . . . ?
C18 C4 C7 C14 2.6(3) . . . . ?
C7 C4 C18 C20 -1.0(3) . . . . ?
O3 C5 N2 C6 179.8(4) . . . . ?
O3 C5 N2 C13 -10.3(3) . . . . ?
C10 C5 N2 C6 -0.1(2) . . . . ?
N2 C5 C10 C11 -14.6(3) . . . . ?
C10 C5 N2 C13 169.9(4) . . . . ?
O3 C5 C10 C11 165.5(4) . . . . ?
C9 C6 N2 C5 -119.5(3) . . . . ?
N2 C6 C9 C7 22.3(2) . . . . ?
N2 C6 C9 C8 149.3(3) . . . . ?
C9 C6 N2 C13 71.0(3) . . . . ?
N2 C6 C9 C19 -95.4(3) . . . . ?
C11 C6 N2 C5 14.5(2) . . . . ?
N2 C6 C11 C10 -22.7(2) . . . . ?
C11 C6 N2 C13 -155.1(3) . . . . ?
C11 C6 C9 C7 -103.0(3) . . . . ?
C11 C6 C9 C8 23.9(3) . . . . ?
C9 C6 C11 C10 109.0(3) . . . . ?
C11 C6 C9 C19 139.3(3) . . . . ?
C4 C7 C9 C6 38.5(3) . . . . ?
C4 C7 C9 C8 -90.0(3) . . . . ?
C9 C7 C4 C18 -178.3(5) . . . . ?
C4 C7 C9 C19 145.3(4) . . . . ?
C14 C7 C4 C18 2.6(3) . . . . ?
C4 C7 C14 C23 -2.0(3) . . . . ?
C14 C7 C9 C6 -142.4(4) . . . . ?
C14 C7 C9 C8 89.1(3) . . . . ?
C14 C7 C9 C19 -35.6(3) . . . . ?
C9 C7 C14 C23 178.8(5) . . . . ?
C24 C8 C9 C6 86.0(3) . . . . ?
C24 C8 C9 C7 -142.3(4) . . . . ?
C24 C8 C9 C19 -17.2(3) . . . . ?
C9 C8 C24 C25 179.4(5) . . . . ?
C27 C8 C9 C6 -93.4(4) . . . . ?
C27 C8 C9 C7 38.4(3) . . . . ?
C27 C8 C9 C19 163.4(4) . . . . ?
C9 C8 C27 C29 -179.4(6) . . . . ?
C27 C8 C24 C25 -1.2(4) . . . . ?
C24 C8 C27 C29 1.2(4) . . . . ?
C7 C9 C6 N2 22.3(2) . . . . ?
C6 C9 C7 C4 38.5(3) . . . . ?
C7 C9 C6 C11 -103.0(3) . . . . ?
C6 C9 C7 C14 -142.4(4) . . . . ?
C8 C9 C6 N2 149.3(3) . . . . ?
C8 C9 C6 C11 23.9(3) . . . . ?
C6 C9 C8 C24 86.0(3) . . . . ?
C6 C9 C8 C27 -93.4(4) . . . . ?
C19 C9 C6 N2 -95.4(3) . . . . ?
C19 C9 C6 C11 139.3(3) . . . . ?
C8 C9 C7 C4 -90.0(3) . . . . ?
C8 C9 C7 C14 89.1(3) . . . . ?
C7 C9 C8 C24 -142.3(4) . . . . ?
C7 C9 C8 C27 38.4(3) . . . . ?
C19 C9 C7 C4 145.3(4) . . . . ?
C19 C9 C7 C14 -35.6(3) . . . . ?
C19 C9 C8 C24 -17.2(3) . . . . ?
C19 C9 C8 C27 163.4(4) . . . . ?
C11 C10 C5 N2 -14.6(3) . . . . ?
C11 C10 C5 O3 165.5(4) . . . . ?
C5 C10 C11 C6 23.0(3) . . . . ?
C10 C11 C6 N2 -22.7(2) . . . . ?
C6 C11 C10 C5 23.0(3) . . . . ?
C10 C11 C6 C9 109.0(3) . . . . ?
C16 C12 C13 N2 0.6(3) . . . . ?
C16 C12 C13 C15 -177.9(5) . . . . ?
C17 C12 C13 N2 180.0(4) . . . . ?
C17 C12 C13 C15 1.4(3) . . . . ?
C13 C12 C17 C22 0.7(3) . . . . ?
C16 C12 C17 C22 -179.9(5) . . . . ?
C12 C13 N2 C5 -72.1(3) . . . . ?
C12 C13 N2 C6 96.6(3) . . . . ?
N2 C13 C12 C16 0.6(3) . . . . ?
N2 C13 C12 C17 180.0(4) . . . . ?
C15 C13 N2 C5 106.5(4) . . . . ?
C15 C13 N2 C6 -84.8(3) . . . . ?
N2 C13 C15 C21 179.0(4) . . . . ?
C15 C13 C12 C16 -177.9(5) . . . . ?
C15 C13 C12 C17 1.4(3) . . . . ?
C12 C13 C15 C21 -2.5(3) . . . . ?
C23 C14 C7 C4 -2.0(3) . . . . ?
C23 C14 C7 C9 178.8(5) . . . . ?
C7 C14 C23 C20 -0.2(4) . . . . ?
C21 C15 C13 N2 179.0(4) . . . . ?
C21 C15 C13 C12 -2.5(3) . . . . ?
C13 C15 C21 C22 1.3(3) . . . . ?
C13 C15 C21 C26 -179.1(5) . . . . ?
C22 C17 C12 C13 0.7(3) . . . . ?
C22 C17 C12 C16 -179.9(5) . . . . ?
C12 C17 C22 C21 -1.9(3) . . . . ?
C20 C18 C4 C7 -1.0(3) . . . . ?
C4 C18 C20 C23 -1.2(4) . . . . ?
C23 C20 C18 C4 -1.2(4) . . . . ?
C18 C20 C23 C14 1.8(4) . . . . ?
C22 C21 C15 C13 1.3(3) . . . . ?
C15 C21 C22 C17 0.8(3) . . . . ?
C26 C21 C15 C13 -179.1(5) . . . . ?
C26 C21 C22 C17 -178.7(5) . . . . ?
C21 C22 C17 C12 -1.9(3) . . . . ?
C17 C22 C21 C15 0.8(3) . . . . ?
C17 C22 C21 C26 -178.7(5) . . . . ?
C20 C23 C14 C7 -0.2(4) . . . . ?
C14 C23 C20 C18 1.8(4) . . . . ?
C25 C24 C8 C9 179.4(5) . . . . ?
C25 C24 C8 C27 -1.2(4) . . . . ?
C8 C24 C25 C30 0.8(4) . . . . ?
C30 C25 C24 C8 0.8(4) . . . . ?
C24 C25 C30 C29 -0.3(4) . . . . ?
C29 C27 C8 C9 -179.4(6) . . . . ?
C29 C27 C8 C24 1.2(4) . . . . ?
C8 C27 C29 C30 -0.7(4) . . . . ?
C28 C28 C31 C32 -178.5(8) . . . . ?
C30 C29 C27 C8 -0.7(4) . . . . ?
C27 C29 C30 C25 0.3(4) . . . . ?
C29 C30 C25 C24 -0.3(4) . . . . ?
C25 C30 C29 C27 0.3(4) . . . . ?
C7 C4 C18 H18 179.(3) . . . . ?
H4 C4 C7 C9 8.(2) . . . . ?
H4 C4 C7 C14 -171.(2) . . . . ?
H4 C4 C18 C20 172.(2) . . . . ?
H4 C4 C18 H18 -7.(4) . . . . ?
N2 C5 C10 H10A 103.(3) . . . . ?
N2 C5 C10 H10B -129.(3) . . . . ?
O3 C5 C10 H10A -77.(3) . . . . ?
O3 C5 C10 H10B 51.(3) . . . . ?
N2 C6 C11 H11A 99.(2) . . . . ?
N2 C6 C11 H11B -149.(2) . . . . ?
C9 C6 C11 H11A -130.(2) . . . . ?
C9 C6 C11 H11B -17.(2) . . . . ?
C9 C7 C4 H4 8.(2) . . . . ?
C4 C7 C14 H14 175.(3) . . . . ?
C14 C7 C4 H4 -171.(2) . . . . ?
C9 C7 C14 H14 -4.(3) . . . . ?
C9 C8 C24 H24 0.(3) . . . . ?
C9 C8 C27 H27 1.(3) . . . . ?
C24 C8 C27 H27 -179.(3) . . . . ?
C27 C8 C24 H24 179.(3) . . . . ?
C6 C9 C19 H19A -142.(2) . . . . ?
C6 C9 C19 H19B 95.(2) . . . . ?
C7 C9 C19 H19A 96.(2) . . . . ?
C7 C9 C19 H19B -27.(2) . . . . ?
C8 C9 C19 H19A -27.(2) . . . . ?
C8 C9 C19 H19B -150.(2) . . . . ?
C5 C10 C11 H11A -96.(2) . . . . ?
C5 C10 C11 H11B 148.(2) . . . . ?
H10A C10 C5 N2 103.(3) . . . . ?
H10A C10 C5 O3 -77.(3) . . . . ?
H10B C10 C5 N2 -129.(3) . . . . ?
H10B C10 C5 O3 51.(3) . . . . ?
H10A C10 C11 C6 -84.(3) . . . . ?
H10A C10 C11 H11A 156.(4) . . . . ?
H10A C10 C11 H11B 40.(4) . . . . ?
H10B C10 C11 C6 133.(3) . . . . ?
H10B C10 C11 H11A 14.(4) . . . . ?
H10B C10 C11 H11B -102.(4) . . . . ?
C6 C11 C10 H10A -84.(3) . . . . ?
C6 C11 C10 H10B 133.(3) . . . . ?
H11A C11 C6 N2 99.(2) . . . . ?
H11A C11 C6 C9 -130.(2) . . . . ?
H11B C11 C6 N2 -149.(2) . . . . ?
H11B C11 C6 C9 -17.(2) . . . . ?
H11A C11 C10 C5 -96.(2) . . . . ?
H11A C11 C10 H10A 156.(4) . . . . ?
H11A C11 C10 H10B 14.(4) . . . . ?
H11B C11 C10 C5 148.(2) . . . . ?
H11B C11 C10 H10A 40.(4) . . . . ?
H11B C11 C10 H10B -102.(4) . . . . ?
C13 C12 C16 H16A -180.(2) . . . . ?
C13 C12 C16 H16B 60.(2) . . . . ?
C13 C12 C16 H16C -60.(2) . . . . ?
C13 C12 C17 H17 179.(2) . . . . ?
C16 C12 C17 H17 -1.(2) . . . . ?
C17 C12 C16 H16A 1.(2) . . . . ?
C17 C12 C16 H16B -119.(2) . . . . ?
C17 C12 C16 H16C 121.(2) . . . . ?
N2 C13 C15 H15 -1.(2) . . . . ?
C12 C13 C15 H15 178.(2) . . . . ?
C7 C14 C23 H23 180.(3) . . . . ?
H14 C14 C7 C4 175.(3) . . . . ?
H14 C14 C7 C9 -4.(3) . . . . ?
H14 C14 C23 C20 -177.(3) . . . . ?
H14 C14 C23 H23 2.(4) . . . . ?
H15 C15 C13 N2 -1.(2) . . . . ?
H15 C15 C13 C12 178.(2) . . . . ?
H15 C15 C21 C22 -179.(2) . . . . ?
H15 C15 C21 C26 0.(2) . . . . ?
H16A C16 C12 C13 -180.(2) . . . . ?
H16A C16 C12 C17 1.(2) . . . . ?
H16B C16 C12 C13 60.(2) . . . . ?
H16B C16 C12 C17 -119.(2) . . . . ?
H16C C16 C12 C13 -60.(2) . . . . ?
H16C C16 C12 C17 121.(2) . . . . ?
C12 C17 C22 H22 175.(3) . . . . ?
H17 C17 C12 C13 179.(2) . . . . ?
H17 C17 C12 C16 -1.(2) . . . . ?
H17 C17 C22 C21 180.(3) . . . . ?
H17 C17 C22 H22 -3.(4) . . . . ?
C4 C18 C20 H20 -177.(3) . . . . ?
C20 C18 C4 H4 172.(2) . . . . ?
H18 C18 C4 C7 179.(3) . . . . ?
H18 C18 C4 H4 -7.(4) . . . . ?
H18 C18 C20 C23 178.(3) . . . . ?
H18 C18 C20 H20 3.(4) . . . . ?
H19A C19 C9 C6 -142.(2) . . . . ?
H19A C19 C9 C7 96.(2) . . . . ?
H19A C19 C9 C8 -27.(2) . . . . ?
H19B C19 C9 C6 95.(2) . . . . ?
H19B C19 C9 C7 -27.(2) . . . . ?
H19B C19 C9 C8 -150.(2) . . . . ?
C23 C20 C18 H18 178.(3) . . . . ?
C18 C20 C23 H23 -178.(3) . . . . ?
H20 C20 C18 C4 -177.(3) . . . . ?
H20 C20 C18 H18 3.(4) . . . . ?
H20 C20 C23 C14 177.(3) . . . . ?
H20 C20 C23 H23 -2.(4) . . . . ?
C22 C21 C15 H15 -179.(2) . . . . ?
C15 C21 C22 H22 -176.(3) . . . . ?
C26 C21 C15 H15 0.(2) . . . . ?
C15 C21 C26 H26A 4.(3) . . . . ?
C15 C21 C26 H26B -120.(3) . . . . ?
C26 C21 C22 H22 4.(3) . . . . ?
C22 C21 C26 H26A -177.(3) . . . . ?
C22 C21 C26 H26B 59.(3) . . . . ?
C21 C22 C17 H17 180.(3) . . . . ?
H22 C22 C17 C12 175.(3) . . . . ?
H22 C22 C17 H17 -3.(4) . . . . ?
H22 C22 C21 C15 -176.(3) . . . . ?
H22 C22 C21 C26 4.(3) . . . . ?
C20 C23 C14 H14 -177.(3) . . . . ?
C14 C23 C20 H20 177.(3) . . . . ?
H23 C23 C14 C7 180.(3) . . . . ?
H23 C23 C14 H14 2.(4) . . . . ?
H23 C23 C20 C18 -178.(3) . . . . ?
H23 C23 C20 H20 -2.(4) . . . . ?
C8 C24 C25 H25 -179.(3) . . . . ?
H24 C24 C8 C9 0.(3) . . . . ?
H24 C24 C8 C27 179.(3) . . . . ?
H24 C24 C25 C30 -179.(3) . . . . ?
H24 C24 C25 H25 1.(4) . . . . ?
C24 C25 C30 H30 -180.(3) . . . . ?
C30 C25 C24 H24 -179.(3) . . . . ?
H25 C25 C24 C8 -179.(3) . . . . ?
H25 C25 C24 H24 1.(4) . . . . ?
H25 C25 C30 C29 180.(3) . . . . ?
H25 C25 C30 H30 0.(4) . . . . ?
H26A C26 C21 C15 4.(3) . . . . ?
H26A C26 C21 C22 -177.(3) . . . . ?
H26B C26 C21 C15 -120.(3) . . . . ?
H26B C26 C21 C22 59.(3) . . . . ?
C8 C27 C29 H29 -180.(3) . . . . ?
H27 C27 C8 C9 1.(3) . . . . ?
H27 C27 C8 C24 -179.(3) . . . . ?
H27 C27 C29 C30 179.(3) . . . . ?
H27 C27 C29 H29 0.(4) . . . . ?
C27 C29 C30 H30 180.(3) . . . . ?
C30 C29 C27 H27 179.(3) . . . . ?
H29 C29 C27 C8 -180.(3) . . . . ?
H29 C29 C27 H27 0.(4) . . . . ?
H29 C29 C30 C25 179.(3) . . . . ?
H29 C29 C30 H30 -1.(4) . . . . ?
C25 C30 C29 H29 179.(3) . . . . ?
C29 C30 C25 H25 180.(3) . . . . ?
H30 C30 C25 C24 -180.(3) . . . . ?
H30 C30 C25 H25 0.(4) . . . . ?
H30 C30 C29 C27 180.(3) . . . . ?
H30 C30 C29 H29 -1.(4) . . . . ?
